data_2230608
loop_
_publ_author_name
'Yamin, Bohari M.'
'Othman, Nur Eliyanti Ali'

_publ_section_title
;
 <i>N</i>-(4-Bromobutanoyl)-<i>N</i>'-phenylthiourea
;
_journal_coeditor_code DN2691
_journal_issue 7
_journal_name_full 'Acta Crystallographica Section E'
_journal_page_first o1629
_journal_paper_doi 10.1107/S1600536811021684
_journal_volume 67
_journal_year 2011
_chemical_formula_iupac 'C11 H13 Br N2 O S'
_chemical_formula_moiety 'C11 H13 Br N2 O S'
_chemical_formula_sum 'C11 H13 Br N2 O S'
_chemical_formula_weight 301.20
_chemical_melting_point_gt 392.3
_chemical_melting_point_lt 393.2
_chemical_name_systematic
;
<i>N</i>-(4-Bromobutanoyl)-<i>N</i>'-phenylthiourea
;
_space_group_IT_number 14
_symmetry_cell_setting monoclinic
_symmetry_space_group_name_Hall '-P 2ybc'
_symmetry_space_group_name_H-M 'P 1 21/c 1'
_atom_sites_solution_hydrogens geom
_atom_sites_solution_primary direct
_atom_sites_solution_secondary difmap
_audit_creation_method SHELXL-97
_cell_angle_alpha 90.00
_cell_angle_beta 111.220(5)
_cell_angle_gamma 90.00
_cell_formula_units_Z 8
_cell_length_a 14.689(3)
_cell_length_b 10.349(2)
_cell_length_c 18.249(4)
_cell_measurement_reflns_used 2780
_cell_measurement_temperature 298(2)
_cell_measurement_theta_max 26.00
_cell_measurement_theta_min 1.49
_cell_volume 2586.1(9)
_computing_cell_refinement 'SAINT (Bruker, 2000)'
_computing_data_collection 'SMART (Bruker, 2000)'
_computing_data_reduction 'SAINT (Bruker, 2000)'
_computing_molecular_graphics 'SHELXTL (Sheldrick, 2008)'
_computing_publication_material
;
SHELXTL (Sheldrick, 2008), PARST (Nardelli, 1995) and PLATON
(Spek, 2009)
;
_computing_structure_refinement 'SHELXL97 (Sheldrick, 2008)'
_computing_structure_solution 'SHELXS97 (Sheldrick, 2008)'
_diffrn_ambient_temperature 298(2)
_diffrn_detector_area_resol_mean 83.66
_diffrn_measured_fraction_theta_full 1.00
_diffrn_measured_fraction_theta_max 1.00
_diffrn_measurement_device_type
;
Bruker SMART APEX CCD area-detector diffractometer
;
_diffrn_measurement_method '\w scan'
_diffrn_radiation_monochromator graphite
_diffrn_radiation_source 'fine-focus sealed tube'
_diffrn_radiation_type MoK\a
_diffrn_radiation_wavelength 0.71073
_diffrn_reflns_av_R_equivalents 0.0479
_diffrn_reflns_av_sigmaI/netI 0.0596
_diffrn_reflns_limit_h_max 18
_diffrn_reflns_limit_h_min -17
_diffrn_reflns_limit_k_max 9
_diffrn_reflns_limit_k_min -12
_diffrn_reflns_limit_l_max 22
_diffrn_reflns_limit_l_min -21
_diffrn_reflns_number 15722
_diffrn_reflns_theta_full 26.0
_diffrn_reflns_theta_max 26.00
_diffrn_reflns_theta_min 1.49
_diffrn_standards_decay_% 0
_diffrn_standards_interval_count 0
_diffrn_standards_interval_time 0
_diffrn_standards_number 0
_exptl_absorpt_coefficient_mu 3.322
_exptl_absorpt_correction_T_max 0.7323
_exptl_absorpt_correction_T_min 0.2874
_exptl_absorpt_correction_type multi-scan
_exptl_absorpt_process_details '(SADABS; Bruker, 2000)'
_exptl_crystal_colour colourless
_exptl_crystal_density_diffrn 1.547
_exptl_crystal_density_method 'not measured'
_exptl_crystal_description block
_exptl_crystal_F_000 1216
_exptl_crystal_size_max 0.50
_exptl_crystal_size_mid 0.33
_exptl_crystal_size_min 0.10
_refine_diff_density_max 0.89
_refine_diff_density_min -0.75
_refine_ls_extinction_method none
_refine_ls_goodness_of_fit_ref 1.014
_refine_ls_hydrogen_treatment constr
_refine_ls_matrix_type full
_refine_ls_number_parameters 289
_refine_ls_number_reflns 5077
_refine_ls_number_restraints 0
_refine_ls_restrained_S_all 1.014
_refine_ls_R_factor_all 0.1044
_refine_ls_R_factor_gt 0.0577
_refine_ls_shift/su_max 0.001
_refine_ls_shift/su_mean 0.000
_refine_ls_structure_factor_coef Fsqd
_refine_ls_weighting_details 'calc w=1/[\s^2^(Fo^2^)+(0.0843P)^2^+2.7585P] where P=(Fo^2^+2Fc^2^)/3'
_refine_ls_weighting_scheme calc
_refine_ls_wR_factor_gt 0.1476
_refine_ls_wR_factor_ref 0.1770
_reflns_number_gt 3076
_reflns_number_total 5077
_reflns_threshold_expression I>2/s(I)
_cod_data_source_file dn2691.cif
_cod_data_source_block I
_cod_original_cell_volume 2586.0(10)
_cod_original_sg_symbol_H-M 'P 21/c'
_cod_database_code 2230608
_cod_database_fobs_code 2230608

loop_
_symmetry_equiv_pos_as_xyz
'x, y, z'
'-x, y+1/2, -z+1/2'
'-x, -y, -z'
'x, -y-1/2, z-1/2'

loop_
_atom_site_type_symbol
_atom_site_label
_atom_site_fract_x
_atom_site_fract_y
_atom_site_fract_z
_atom_site_U_iso_or_equiv
_atom_site_adp_type
_atom_site_calc_flag
_atom_site_refinement_flags
_atom_site_occupancy
_atom_site_symmetry_multiplicity
_atom_site_disorder_assembly
_atom_site_disorder_group
Br Br1 1.00981(7) 0.72786(12) 1.00605(6) 0.1327(4) Uani d . 1 1 . .
Br Br2 0.28595(5) 0.69236(7) 0.28367(4) 0.0784(3) Uani d . 1 1 . .
S S1 0.48380(9) 0.47455(14) 0.83458(8) 0.0528(4) Uani d . 1 1 . .
S S2 0.74841(9) 1.02020(13) 0.52423(8) 0.0513(3) Uani d . 1 1 . .
O O1 0.7046(3) 0.6521(4) 0.7416(2) 0.0615(10) Uani d . 1 1 . .
O O2 0.5743(3) 0.6931(3) 0.5762(2) 0.0555(9) Uani d . 1 1 . .
N N1 0.6510(3) 0.5574(4) 0.8311(2) 0.0458(10) Uani d . 1 1 . .
H H1 0.6702 0.5361 0.8799 0.055 Uiso calc R 1 1 . .
N N2 0.5208(3) 0.5717(4) 0.7131(2) 0.0478(10) Uani d . 1 1 . .
H H2 0.5610 0.6068 0.6946 0.057 Uiso calc R 1 1 . .
N N3 0.6000(3) 0.8661(4) 0.5094(2) 0.0427(9) Uani d . 1 1 . .
H H3 0.5736 0.9093 0.4666 0.051 Uiso calc R 1 1 . .
N N4 0.7312(3) 0.8488(4) 0.6266(2) 0.0491(10) Uani d . 1 1 . .
H H4 0.6998 0.7869 0.6382 0.059 Uiso calc R 1 1 . .
C C1 1.0005(4) 0.6481(8) 0.9059(4) 0.091(2) Uani d . 1 1 . .
H H1A 1.0458 0.6906 0.8861 0.109 Uiso calc R 1 1 . .
H H1B 1.0193 0.5579 0.9148 0.109 Uiso calc R 1 1 . .
C C2 0.8995(4) 0.6569(7) 0.8455(4) 0.0767(19) Uani d . 1 1 . .
H H2A 0.8814 0.7474 0.8370 0.092 Uiso calc R 1 1 . .
H H2B 0.9003 0.6225 0.7963 0.092 Uiso calc R 1 1 . .
C C3 0.8241(4) 0.5886(6) 0.8656(3) 0.0588(14) Uani d . 1 1 . .
H H3A 0.8255 0.6194 0.9162 0.071 Uiso calc R 1 1 . .
H H3B 0.8399 0.4972 0.8709 0.071 Uiso calc R 1 1 . .
C C4 0.7220(4) 0.6051(5) 0.8060(3) 0.0486(12) Uani d . 1 1 . .
C C5 0.5530(3) 0.5391(4) 0.7884(3) 0.0407(11) Uani d . 1 1 . .
C C6 0.4217(3) 0.5511(5) 0.6608(3) 0.0443(11) Uani d . 1 1 . .
C C7 0.3889(4) 0.4292(6) 0.6373(3) 0.0623(15) Uani d . 1 1 . .
H H7 0.4297 0.3584 0.6562 0.075 Uiso calc R 1 1 . .
C C8 0.2944(5) 0.4120(7) 0.5851(4) 0.0777(19) Uani d . 1 1 . .
H H8 0.2713 0.3292 0.5688 0.093 Uiso calc R 1 1 . .
C C9 0.2350(4) 0.5158(8) 0.5576(4) 0.080(2) Uani d . 1 1 . .
H H9 0.1712 0.5036 0.5230 0.096 Uiso calc R 1 1 . .
C C10 0.2687(4) 0.6376(7) 0.5803(4) 0.0740(18) Uani d . 1 1 . .
H H10 0.2281 0.7084 0.5609 0.089 Uiso calc R 1 1 . .
C C11 0.3631(4) 0.6559(6) 0.6324(3) 0.0576(14) Uani d . 1 1 . .
H H11 0.3866 0.7388 0.6479 0.069 Uiso calc R 1 1 . .
C C12 0.2997(4) 0.6205(6) 0.3859(3) 0.0624(15) Uani d . 1 1 . .
H H12A 0.2589 0.6690 0.4076 0.075 Uiso calc R 1 1 . .
H H12B 0.2772 0.5317 0.3792 0.075 Uiso calc R 1 1 . .
C C13 0.4040(4) 0.6247(5) 0.4427(3) 0.0510(12) Uani d . 1 1 . .
H H13A 0.4079 0.5829 0.4914 0.061 Uiso calc R 1 1 . .
H H13B 0.4447 0.5762 0.4208 0.061 Uiso calc R 1 1 . .
C C14 0.4432(4) 0.7593(5) 0.4606(3) 0.0544(13) Uani d . 1 1 . .
H H14A 0.3995 0.8094 0.4785 0.065 Uiso calc R 1 1 . .
H H14B 0.4437 0.7986 0.4124 0.065 Uiso calc R 1 1 . .
C C15 0.5449(3) 0.7663(5) 0.5219(3) 0.0442(11) Uani d . 1 1 . .
C C16 0.6924(3) 0.9049(4) 0.5572(3) 0.0423(11) Uani d . 1 1 . .
C C17 0.8234(4) 0.8868(5) 0.6832(3) 0.0497(12) Uani d . 1 1 . .
C C18 0.9079(4) 0.8368(7) 0.6801(4) 0.0709(17) Uani d . 1 1 . .
H H18 0.9066 0.7786 0.6409 0.085 Uiso calc R 1 1 . .
C C19 0.9966(5) 0.8749(9) 0.7373(5) 0.093(2) Uani d . 1 1 . .
H H19 1.0549 0.8426 0.7356 0.112 Uiso calc R 1 1 . .
C C20 0.9985(6) 0.9573(9) 0.7942(5) 0.100(3) Uani d . 1 1 . .
H H20 1.0579 0.9810 0.8321 0.120 Uiso calc R 1 1 . .
C C21 0.9142(6) 1.0065(7) 0.7972(5) 0.095(2) Uani d . 1 1 . .
H H21 0.9164 1.0643 0.8368 0.114 Uiso calc R 1 1 . .
C C22 0.8253(5) 0.9712(6) 0.7417(4) 0.0694(16) Uani d . 1 1 . .
H H22 0.7675 1.0042 0.7439 0.083 Uiso calc R 1 1 . .

loop_
_atom_site_aniso_label
_atom_site_aniso_U_11
_atom_site_aniso_U_22
_atom_site_aniso_U_33
_atom_site_aniso_U_12
_atom_site_aniso_U_13
_atom_site_aniso_U_23
Br1 0.0786(6) 0.1732(10) 0.1102(7) -0.0418(6) -0.0091(5) -0.0171(6)
Br2 0.0770(5) 0.0753(5) 0.0611(4) 0.0005(3) -0.0013(3) -0.0011(3)
S1 0.0424(7) 0.0709(9) 0.0440(7) -0.0065(6) 0.0144(6) 0.0010(6)
S2 0.0425(7) 0.0632(8) 0.0445(7) -0.0108(6) 0.0111(6) 0.0055(6)
O1 0.044(2) 0.079(3) 0.053(2) -0.0140(18) 0.0074(17) 0.0128(19)
O2 0.049(2) 0.054(2) 0.051(2) -0.0114(17) 0.0036(17) 0.0105(17)
N1 0.036(2) 0.060(3) 0.036(2) -0.0008(18) 0.0054(18) 0.0018(18)
N2 0.038(2) 0.060(3) 0.040(2) -0.0077(19) 0.0073(18) 0.0072(19)
N3 0.035(2) 0.052(2) 0.035(2) -0.0029(18) 0.0048(17) 0.0031(17)
N4 0.036(2) 0.059(3) 0.043(2) -0.0082(19) 0.0032(18) 0.0071(19)
C1 0.041(3) 0.132(6) 0.096(5) 0.011(4) 0.021(4) 0.041(5)
C2 0.041(3) 0.121(6) 0.063(4) 0.005(3) 0.013(3) 0.024(4)
C3 0.046(3) 0.070(4) 0.052(3) -0.007(3) 0.008(3) 0.006(3)
C4 0.041(3) 0.057(3) 0.043(3) -0.008(2) 0.009(2) -0.002(2)
C5 0.041(3) 0.039(3) 0.040(3) 0.002(2) 0.012(2) -0.002(2)
C6 0.034(2) 0.058(3) 0.036(2) -0.006(2) 0.007(2) 0.001(2)
C7 0.057(3) 0.058(3) 0.060(3) -0.006(3) 0.006(3) 0.006(3)
C8 0.068(4) 0.080(5) 0.071(4) -0.030(4) 0.008(3) -0.003(3)
C9 0.039(3) 0.125(6) 0.059(4) -0.017(4) -0.002(3) 0.012(4)
C10 0.042(3) 0.091(5) 0.079(4) 0.010(3) 0.010(3) 0.015(4)
C11 0.051(3) 0.059(3) 0.061(3) 0.003(3) 0.018(3) 0.001(3)
C12 0.051(3) 0.066(4) 0.061(3) -0.017(3) 0.010(3) -0.005(3)
C13 0.044(3) 0.051(3) 0.051(3) -0.007(2) 0.009(2) 0.000(2)
C14 0.044(3) 0.048(3) 0.060(3) 0.001(2) 0.006(3) 0.004(2)
C15 0.039(3) 0.045(3) 0.046(3) -0.006(2) 0.013(2) -0.005(2)
C16 0.038(3) 0.046(3) 0.042(3) 0.001(2) 0.012(2) -0.004(2)
C17 0.043(3) 0.051(3) 0.045(3) -0.004(2) 0.004(2) 0.012(2)
C18 0.047(3) 0.096(5) 0.065(4) -0.002(3) 0.014(3) 0.007(3)
C19 0.043(4) 0.128(7) 0.095(6) -0.002(4) 0.008(4) 0.031(5)
C20 0.068(5) 0.108(6) 0.084(6) -0.030(5) -0.020(4) 0.015(5)
C21 0.090(6) 0.077(5) 0.080(5) -0.014(4) -0.014(4) -0.008(4)
C22 0.065(4) 0.057(4) 0.068(4) -0.002(3) 0.002(3) -0.001(3)

loop_
_atom_type_symbol
_atom_type_description
_atom_type_scat_dispersion_real
_atom_type_scat_dispersion_imag
_atom_type_scat_source
C C 0.0033 0.0016 'International Tables Vol C Tables 4.2.6.8 and 6.1.1.4'
H H 0.0000 0.0000 'International Tables Vol C Tables 4.2.6.8 and 6.1.1.4'
N N 0.0061 0.0033 'International Tables Vol C Tables 4.2.6.8 and 6.1.1.4'
O O 0.0106 0.0060 'International Tables Vol C Tables 4.2.6.8 and 6.1.1.4'
S S 0.1246 0.1234 'International Tables Vol C Tables 4.2.6.8 and 6.1.1.4'
Br Br -0.2901 2.4595 'International Tables Vol C Tables 4.2.6.8 and 6.1.1.4'

loop_
_geom_angle_atom_site_label_1
_geom_angle_atom_site_label_2
_geom_angle_atom_site_label_3
_geom_angle_site_symmetry_1
_geom_angle_site_symmetry_3
_geom_angle
_geom_angle_publ_flag
C4 N1 C5 . . 128.6(4) ?
C4 N1 H1 . . 115.7 ?
C5 N1 H1 . . 115.7 ?
C5 N2 C6 . . 123.1(4) ?
C5 N2 H2 . . 118.4 ?
C6 N2 H2 . . 118.4 ?
C16 N3 C15 . . 127.8(4) ?
C16 N3 H3 . . 116.1 ?
C15 N3 H3 . . 116.1 ?
C16 N4 C17 . . 122.6(4) ?
C16 N4 H4 . . 118.7 ?
C17 N4 H4 . . 118.7 ?
C2 C1 Br1 . . 112.1(5) ?
C2 C1 H1A . . 109.2 ?
Br1 C1 H1A . . 109.2 ?
C2 C1 H1B . . 109.2 ?
Br1 C1 H1B . . 109.2 ?
H1A C1 H1B . . 107.9 ?
C3 C2 C1 . . 115.0(5) ?
C3 C2 H2A . . 108.5 ?
C1 C2 H2A . . 108.5 ?
C3 C2 H2B . . 108.5 ?
C1 C2 H2B . . 108.5 ?
H2A C2 H2B . . 107.5 ?
C2 C3 C4 . . 114.1(5) ?
C2 C3 H3A . . 108.7 ?
C4 C3 H3A . . 108.7 ?
C2 C3 H3B . . 108.7 ?
C4 C3 H3B . . 108.7 ?
H3A C3 H3B . . 107.6 ?
O1 C4 N1 . . 123.3(5) ?
O1 C4 C3 . . 123.4(5) ?
N1 C4 C3 . . 113.3(4) ?
N2 C5 N1 . . 117.3(4) ?
N2 C5 S1 . . 124.6(4) ?
N1 C5 S1 . . 118.0(3) ?
C7 C6 C11 . . 120.9(5) ?
C7 C6 N2 . . 120.2(5) ?
C11 C6 N2 . . 118.8(5) ?
C6 C7 C8 . . 119.3(6) ?
C6 C7 H7 . . 120.4 ?
C8 C7 H7 . . 120.4 ?
C9 C8 C7 . . 120.2(6) ?
C9 C8 H8 . . 119.9 ?
C7 C8 H8 . . 119.9 ?
C8 C9 C10 . . 120.3(6) ?
C8 C9 H9 . . 119.8 ?
C10 C9 H9 . . 119.8 ?
C9 C10 C11 . . 120.0(6) ?
C9 C10 H10 . . 120.0 ?
C11 C10 H10 . . 120.0 ?
C6 C11 C10 . . 119.4(6) ?
C6 C11 H11 . . 120.3 ?
C10 C11 H11 . . 120.3 ?
C13 C12 Br2 . . 112.0(4) ?
C13 C12 H12A . . 109.2 ?
Br2 C12 H12A . . 109.2 ?
C13 C12 H12B . . 109.2 ?
Br2 C12 H12B . . 109.2 ?
H12A C12 H12B . . 107.9 ?
C14 C13 C12 . . 113.0(4) ?
C14 C13 H13A . . 109.0 ?
C12 C13 H13A . . 109.0 ?
C14 C13 H13B . . 109.0 ?
C12 C13 H13B . . 109.0 ?
H13A C13 H13B . . 107.8 ?
C13 C14 C15 . . 113.9(4) ?
C13 C14 H14A . . 108.8 ?
C15 C14 H14A . . 108.8 ?
C13 C14 H14B . . 108.8 ?
C15 C14 H14B . . 108.8 ?
H14A C14 H14B . . 107.7 ?
O2 C15 N3 . . 123.6(4) ?
O2 C15 C14 . . 123.2(4) ?
N3 C15 C14 . . 113.2(4) ?
N4 C16 N3 . . 117.6(4) ?
N4 C16 S2 . . 123.9(4) ?
N3 C16 S2 . . 118.5(3) ?
C18 C17 C22 . . 120.7(5) ?
C18 C17 N4 . . 120.3(5) ?
C22 C17 N4 . . 118.9(5) ?
C17 C18 C19 . . 118.6(7) ?
C17 C18 H18 . . 120.7 ?
C19 C18 H18 . . 120.7 ?
C20 C19 C18 . . 120.7(7) ?
C20 C19 H19 . . 119.7 ?
C18 C19 H19 . . 119.7 ?
C19 C20 C21 . . 120.5(7) ?
C19 C20 H20 . . 119.7 ?
C21 C20 H20 . . 119.7 ?
C20 C21 C22 . . 120.4(7) ?
C20 C21 H21 . . 119.8 ?
C22 C21 H21 . . 119.8 ?
C17 C22 C21 . . 119.1(7) ?
C17 C22 H22 . . 120.5 ?
C21 C22 H22 . . 120.5 ?

loop_
_geom_bond_atom_site_label_1
_geom_bond_atom_site_label_2
_geom_bond_site_symmetry_2
_geom_bond_distance
_geom_bond_publ_flag
Br1 C1 . 1.964(8) ?
Br2 C12 . 1.950(6) ?
S1 C5 . 1.676(5) ?
S2 C16 . 1.680(5) ?
O1 C4 . 1.211(6) ?
O2 C15 . 1.196(6) ?
N1 C4 . 1.373(6) ?
N1 C5 . 1.380(6) ?
N1 H1 . 0.8600 ?
N2 C5 . 1.325(6) ?
N2 C6 . 1.437(6) ?
N2 H2 . 0.8600 ?
N3 C16 . 1.381(6) ?
N3 C15 . 1.381(6) ?
N3 H3 . 0.8600 ?
N4 C16 . 1.321(6) ?
N4 C17 . 1.429(6) ?
N4 H4 . 0.8600 ?
C1 C2 . 1.497(8) ?
C1 H1A . 0.9700 ?
C1 H1B . 0.9700 ?
C2 C3 . 1.467(8) ?
C2 H2A . 0.9700 ?
C2 H2B . 0.9700 ?
C3 C4 . 1.510(7) ?
C3 H3A . 0.9700 ?
C3 H3B . 0.9700 ?
C6 C7 . 1.362(7) ?
C6 C11 . 1.365(7) ?
C7 C8 . 1.383(8) ?
C7 H7 . 0.9300 ?
C8 C9 . 1.360(9) ?
C8 H8 . 0.9300 ?
C9 C10 . 1.363(9) ?
C9 H9 . 0.9300 ?
C10 C11 . 1.382(8) ?
C10 H10 . 0.9300 ?
C11 H11 . 0.9300 ?
C12 C13 . 1.508(7) ?
C12 H12A . 0.9700 ?
C12 H12B . 0.9700 ?
C13 C14 . 1.497(7) ?
C13 H13A . 0.9700 ?
C13 H13B . 0.9700 ?
C14 C15 . 1.510(7) ?
C14 H14A . 0.9700 ?
C14 H14B . 0.9700 ?
C17 C18 . 1.364(8) ?
C17 C22 . 1.372(8) ?
C18 C19 . 1.399(9) ?
C18 H18 . 0.9300 ?
C19 C20 . 1.337(12) ?
C19 H19 . 0.9300 ?
C20 C21 . 1.357(11) ?
C20 H20 . 0.9300 ?
C21 C22 . 1.381(9) ?
C21 H21 . 0.9300 ?
C22 H22 . 0.9300 ?

loop_
_geom_hbond_atom_site_label_D
_geom_hbond_atom_site_label_H
_geom_hbond_atom_site_label_A
_geom_hbond_site_symmetry_D
_geom_hbond_site_symmetry_H
_geom_hbond_site_symmetry_A
_geom_hbond_distance_DH
_geom_hbond_distance_HA
_geom_hbond_distance_DA
_geom_hbond_angle_DHA
_geom_hbond_publ_flag
N2 H2 O1 . . 1_555 0.86 2.02 2.690(6) 134 yes
N4 H4 O2 . . 1_555 0.86 2.03 2.687(6) 133 yes
C3 H3A Br1 . . 1_555 0.97 2.84 3.321(6) 112 yes
C14 H14B Br2 . . 1_555 0.97 2.86 3.293(5) 108 no
N2 H2 O2 . . 1_555 0.86 2.41 3.140(5) 143 yes
N4 H4 O1 . . 1_555 0.86 2.33 3.049(6) 142 yes
N1 H1 S2 . . 4_576 0.86 2.53 3.386(4) 173 yes
C14 H14A S2 . . 3_676 0.97 2.78 3.711(6) 160 yes
N3 H3 S1 . . 4_575 0.86 2.59 3.445(4) 176 yes
C2 H2A Cg2 . . 1_555 0.97 2.69 3.405(8) 131 yes
C13 H13A Cg1 . . 1_555 0.97 2.83 3.708(6) 150 yes

loop_
_geom_torsion_atom_site_label_1
_geom_torsion_atom_site_label_2
_geom_torsion_atom_site_label_3
_geom_torsion_atom_site_label_4
_geom_torsion_site_symmetry_1
_geom_torsion_site_symmetry_2
_geom_torsion_site_symmetry_3
_geom_torsion_site_symmetry_4
_geom_torsion
_geom_torsion_publ_flag
Br1 C1 C2 C3 . . . . -62.8(8) ?
C1 C2 C3 C4 . . . . 176.7(6) ?
C5 N1 C4 O1 . . . . 8.4(8) ?
C5 N1 C4 C3 . . . . -169.5(5) ?
C2 C3 C4 O1 . . . . 11.4(8) ?
C2 C3 C4 N1 . . . . -170.7(5) ?
C6 N2 C5 N1 . . . . 176.4(4) ?
C6 N2 C5 S1 . . . . -2.2(7) ?
C4 N1 C5 N2 . . . . -0.5(7) ?
C4 N1 C5 S1 . . . . 178.3(4) ?
C5 N2 C6 C7 . . . . -71.4(6) ?
C5 N2 C6 C11 . . . . 111.9(5) ?
C11 C6 C7 C8 . . . . -1.3(8) ?
N2 C6 C7 C8 . . . . -178.0(5) ?
C6 C7 C8 C9 . . . . 0.1(9) ?
C7 C8 C9 C10 . . . . 0.9(10) ?
C8 C9 C10 C11 . . . . -0.8(10) ?
C7 C6 C11 C10 . . . . 1.4(8) ?
N2 C6 C11 C10 . . . . 178.1(5) ?
C9 C10 C11 C6 . . . . -0.3(9) ?
Br2 C12 C13 C14 . . . . 62.5(6) ?
C12 C13 C14 C15 . . . . 175.7(5) ?
C16 N3 C15 O2 . . . . -4.7(8) ?
C16 N3 C15 C14 . . . . 174.8(4) ?
C13 C14 C15 O2 . . . . -33.8(7) ?
C13 C14 C15 N3 . . . . 146.7(5) ?
C17 N4 C16 N3 . . . . -175.7(4) ?
C17 N4 C16 S2 . . . . 4.1(7) ?
C15 N3 C16 N4 . . . . -6.3(7) ?
C15 N3 C16 S2 . . . . 173.9(4) ?
C16 N4 C17 C18 . . . . -85.2(6) ?
C16 N4 C17 C22 . . . . 96.6(6) ?
C22 C17 C18 C19 . . . . -1.0(9) ?
N4 C17 C18 C19 . . . . -179.0(5) ?
C17 C18 C19 C20 . . . . 0.9(11) ?
C18 C19 C20 C21 . . . . -0.7(12) ?
C19 C20 C21 C22 . . . . 0.5(12) ?
C18 C17 C22 C21 . . . . 0.8(9) ?
N4 C17 C22 C21 . . . . 178.9(5) ?
C20 C21 C22 C17 . . . . -0.6(11) ?
